data_4346594
loop_
_publ_author_name
'Tamm, Nadezhda B.'
'Troyanov, Sergey I.'

_publ_section_title
;
 New Isolated-Pentagon-Rule Isomer of C92 Isolated as Trifluoromethyl and
 Chlorido Derivatives: C92(38)(CF3)14/16 and C92(38)Cl20/22.
;
_journal_issue 22
_journal_name_full 'Inorganic chemistry'
_journal_page_first 10527
_journal_page_last 10529
_journal_paper_doi 10.1021/acs.inorgchem.5b01740
_journal_volume 54
_journal_year 2015
_chemical_formula_sum 'C106 F42'
_chemical_formula_weight 2071.06
_space_group_crystal_system triclinic
_space_group_IT_number 2
_space_group_name_Hall '-P 1'
_space_group_name_H-M_alt 'P -1'
_audit_creation_method SHELXL-2014/7
_cell_angle_alpha 73.740(10)
_cell_angle_beta 77.530(10)
_cell_angle_gamma 65.250(10)
_cell_formula_units_Z 2
_cell_length_a 13.0260(10)
_cell_length_b 13.5380(10)
_cell_length_c 23.809(2)
_cell_measurement_reflns_used 21000
_cell_measurement_temperature 100(2)
_cell_measurement_theta_max 32
_cell_measurement_theta_min 5
_cell_volume 3636.9(6)
_computing_cell_refinement XDS
_computing_data_collection XDS
_computing_data_reduction XDS
_computing_structure_refinement 'SHELXL-2014/7 (Sheldrick, 2014)'
_computing_structure_solution SHELXD
_diffrn_ambient_temperature 100(2)
_diffrn_measured_fraction_theta_full 0.895
_diffrn_measured_fraction_theta_max 0.755
_diffrn_measurement_device_type MAR225
_diffrn_measurement_method CCD
_diffrn_radiation_type synchrotron
_diffrn_radiation_wavelength 0.88561
_diffrn_reflns_av_R_equivalents 0.0720
_diffrn_reflns_av_unetI/netI 0.0632
_diffrn_reflns_Laue_measured_fraction_full 0.895
_diffrn_reflns_Laue_measured_fraction_max 0.755
_diffrn_reflns_limit_h_max 16
_diffrn_reflns_limit_h_min -16
_diffrn_reflns_limit_k_max 13
_diffrn_reflns_limit_k_min -14
_diffrn_reflns_limit_l_max 29
_diffrn_reflns_limit_l_min -29
_diffrn_reflns_number 46694
_diffrn_reflns_point_group_measured_fraction_full 0.895
_diffrn_reflns_point_group_measured_fraction_max 0.755
_diffrn_reflns_theta_full 31.775
_diffrn_reflns_theta_max 36.133
_diffrn_reflns_theta_min 2.593
_diffrn_source 'BL 14.2 PSF, BESSY, Berlin, Germany'
_exptl_absorpt_coefficient_mu 0.325
_exptl_absorpt_correction_type none
_exptl_crystal_colour orange
_exptl_crystal_density_diffrn 1.891
_exptl_crystal_description plate
_exptl_crystal_F_000 2028
_exptl_crystal_size_max 0.020
_exptl_crystal_size_mid 0.020
_exptl_crystal_size_min 0.010
_refine_diff_density_max 0.731
_refine_diff_density_min -0.583
_refine_diff_density_rms 0.151
_refine_ls_extinction_method none
_refine_ls_goodness_of_fit_ref 1.139
_refine_ls_hydrogen_treatment undef
_refine_ls_matrix_type full
_refine_ls_number_parameters 1361
_refine_ls_number_reflns 13563
_refine_ls_number_restraints 6
_refine_ls_restrained_S_all 1.139
_refine_ls_R_factor_all 0.1518
_refine_ls_R_factor_gt 0.1085
_refine_ls_shift/su_max 0.000
_refine_ls_shift/su_mean 0.000
_refine_ls_structure_factor_coef Fsqd
_refine_ls_weighting_details 'w=1/[\s^2^(Fo^2^)+(0.0800P)^2^+30.0000P] where P=(Fo^2^+2Fc^2^)/3'
_refine_ls_weighting_scheme calc
_refine_ls_wR_factor_gt 0.2656
_refine_ls_wR_factor_ref 0.2794
_reflns_Friedel_coverage 0.000
_reflns_number_gt 8746
_reflns_number_total 13563
_reflns_threshold_expression 'I > 2\s(I)'
_cod_data_source_file ic5b01740_si_002.cif
_cod_data_source_block F8P22
_cod_database_code 4346594
_shelx_shelxl_version_number 2014/7
_shelx_space_group_comment
;
The symmetry employed for this shelxl refinement is uniquely defined
by the following loop, which should always be used as a source of
symmetry information in preference to the above space-group names.
They are only intended as comments.
;
_shelx_estimated_absorpt_t_min 0.996
_shelx_estimated_absorpt_t_max 0.998

loop_
_space_group_symop_operation_xyz
'x, y, z'
'-x, -y, -z'

loop_
_atom_site_label
_atom_site_type_symbol
_atom_site_fract_x
_atom_site_fract_y
_atom_site_fract_z
_atom_site_U_iso_or_equiv
_atom_site_adp_type
_atom_site_occupancy
_atom_site_site_symmetry_order
_atom_site_calc_flag
_atom_site_refinement_flags_adp
_atom_site_refinement_flags_occupancy
F1 F 0.0171(4) 0.0992(4) 0.4671(2) 0.0527(14) Uani 1 1 d . .
F2 F 0.1866(5) -0.0218(4) 0.4739(2) 0.0526(14) Uani 1 1 d . .
F3 F 0.0835(4) -0.0218(4) 0.4143(2) 0.0459(12) Uani 1 1 d . .
F4 F 0.4717(5) -0.2088(4) 0.3485(2) 0.0564(14) Uani 1 1 d . .
F5 F 0.3155(4) -0.1489(4) 0.4026(2) 0.0557(14) Uani 1 1 d . .
F6 F 0.4676(5) -0.1554(5) 0.4254(2) 0.0577(15) Uani 1 1 d . .
F7 F 0.5665(4) -0.2172(4) 0.2347(2) 0.0413(11) Uani 1 1 d . .
F8 F 0.4842(4) -0.1565(4) 0.1561(2) 0.0421(11) Uani 1 1 d . .
F9 F 0.3887(4) -0.1774(4) 0.2406(2) 0.0429(11) Uani 1 1 d . .
F10 F 0.1132(4) 0.0940(4) 0.1239(2) 0.0454(12) Uani 1 1 d . .
F11 F 0.2545(4) 0.0628(4) 0.05650(18) 0.0394(11) Uani 1 1 d . .
F12 F 0.2669(4) -0.0491(4) 0.1405(2) 0.0422(11) Uani 1 1 d . .
F13 F 0.1141(5) 0.1828(4) 0.5213(2) 0.0576(15) Uani 1 1 d . .
F14 F 0.1251(4) 0.3289(4) 0.53189(19) 0.0467(12) Uani 1 1 d . .
F15 F -0.0306(4) 0.3387(5) 0.5121(2) 0.0571(15) Uani 1 1 d . .
F16 F 0.7807(4) -0.0041(4) 0.1112(2) 0.0444(12) Uani 1 1 d . .
F17 F 0.7064(4) -0.1254(4) 0.1497(2) 0.0503(13) Uani 1 1 d . .
F18 F 0.6662(4) -0.0202(5) 0.0652(2) 0.0500(13) Uani 1 1 d . .
F19 F 0.4297(11) 0.2815(9) -0.0355(3) 0.036(3) Uani 0.56(3) 1 d . P
F20 F 0.5595(8) 0.1281(13) -0.0066(5) 0.035(3) Uani 0.56(3) 1 d . P
F21 F 0.3933(12) 0.1350(13) -0.0115(4) 0.047(5) Uani 0.56(3) 1 d . P
F19A F 0.3827(14) 0.2419(15) -0.0325(5) 0.050(7) Uani 0.44(3) 1 d . P
F20A F 0.5515(16) 0.187(2) -0.0164(8) 0.051(5) Uani 0.44(3) 1 d . P
F21A F 0.4644(18) 0.0740(13) 0.0064(6) 0.045(5) Uani 0.44(3) 1 d U P
F22 F 0.3263(4) 0.3294(5) 0.5134(2) 0.0535(14) Uani 1 1 d . .
F23 F 0.3443(5) 0.4835(5) 0.4733(2) 0.0530(14) Uani 1 1 d . .
F24 F 0.4805(4) 0.3302(4) 0.4593(2) 0.0457(12) Uani 1 1 d . .
F25 F 0.8631(4) 0.0225(4) 0.1961(2) 0.0443(12) Uani 1 1 d . .
F26 F 0.8633(3) 0.1544(4) 0.2275(2) 0.0416(11) Uani 1 1 d . .
F27 F 0.8569(3) 0.1751(4) 0.13495(19) 0.0408(11) Uani 1 1 d . .
F28 F -0.0928(4) 0.6442(4) 0.01636(19) 0.0397(11) Uani 1 1 d . .
F29 F -0.1029(4) 0.7979(4) 0.0312(2) 0.0389(11) Uani 1 1 d . .
F30 F -0.1977(3) 0.7068(4) 0.09155(19) 0.0389(11) Uani 1 1 d . .
F31 F -0.2395(4) 0.6691(4) 0.37163(19) 0.0434(12) Uani 1 1 d . .
F32 F -0.1922(4) 0.8114(4) 0.3431(2) 0.0439(12) Uani 1 1 d . .
F33 F -0.2735(4) 0.7748(4) 0.28625(19) 0.0408(11) Uani 1 1 d . .
F34 F 0.7006(4) 0.5327(4) 0.1695(2) 0.0414(11) Uani 1 1 d . .
F35 F 0.7376(4) 0.4839(4) 0.0867(2) 0.0432(12) Uani 1 1 d . .
F36 F 0.8068(3) 0.3655(4) 0.1636(2) 0.0401(11) Uani 1 1 d . .
F37 F 0.0621(4) 0.8719(4) 0.00955(19) 0.0368(10) Uani 1 1 d . .
F38 F 0.1574(4) 0.9155(4) 0.0550(2) 0.0415(11) Uani 1 1 d . .
F39 F 0.2432(4) 0.8243(4) -0.01401(19) 0.0386(11) Uani 1 1 d . .
F40 F 0.0939(4) 0.9243(4) 0.2602(2) 0.0406(11) Uani 1 1 d . .
F41 F 0.1558(4) 0.8212(4) 0.3425(2) 0.0443(12) Uani 1 1 d . .
F42 F -0.0198(4) 0.8777(4) 0.3314(2) 0.0431(11) Uani 1 1 d . .
C1 C 0.2977(6) 0.0301(6) 0.3035(3) 0.0282(15) Uani 1 1 d . .
C2 C 0.3232(6) 0.0379(6) 0.2404(3) 0.0263(15) Uani 1 1 d . .
C3 C 0.2418(6) 0.1093(6) 0.2033(3) 0.0253(14) Uani 1 1 d . .
C4 C 0.1330(5) 0.1838(6) 0.2262(3) 0.0268(15) Uani 1 1 d . .
C5 C 0.1091(6) 0.1665(6) 0.2870(3) 0.0275(15) Uani 1 1 d . .
C6 C 0.1902(6) 0.0912(6) 0.3251(3) 0.0274(15) Uani 1 1 d . .
C7 C 0.1543(6) 0.1235(7) 0.3861(3) 0.0314(17) Uani 1 1 d . .
C8 C 0.2533(6) 0.1434(6) 0.3998(3) 0.0298(16) Uani 1 1 d . .
C9 C 0.3617(6) 0.0733(6) 0.3810(3) 0.0305(16) Uani 1 1 d . .
C10 C 0.3890(6) -0.0144(7) 0.3443(3) 0.0322(17) Uani 1 1 d . .
C11 C 0.4996(6) -0.0110(6) 0.3079(3) 0.0285(16) Uani 1 1 d . .
C12 C 0.5251(6) -0.0144(6) 0.2498(3) 0.0285(16) Uani 1 1 d . .
C13 C 0.4469(6) -0.0225(7) 0.2142(3) 0.0322(17) Uani 1 1 d . .
C14 C 0.4738(6) 0.0454(6) 0.1536(3) 0.0240(14) Uani 1 1 d . .
C15 C 0.3965(6) 0.1077(6) 0.1174(3) 0.0234(14) Uani 1 1 d . .
C16 C 0.2712(6) 0.1253(6) 0.1362(3) 0.0282(15) Uani 1 1 d . .
C17 C 0.2164(6) 0.2467(6) 0.1084(3) 0.0262(15) Uani 1 1 d . .
C18 C 0.1078(6) 0.3215(6) 0.1316(3) 0.0265(15) Uani 1 1 d . .
C19 C 0.0651(5) 0.2919(6) 0.1910(3) 0.0263(15) Uani 1 1 d . .
C20 C -0.0134(5) 0.3797(6) 0.2203(3) 0.0252(15) Uani 1 1 d . .
C21 C -0.0291(5) 0.3615(6) 0.2835(3) 0.0289(16) Uani 1 1 d . .
C22 C 0.0276(6) 0.2541(6) 0.3156(3) 0.0284(16) Uani 1 1 d . .
C23 C 0.0573(6) 0.2337(7) 0.3715(3) 0.0316(17) Uani 1 1 d . .
C24 C 0.0365(6) 0.3222(6) 0.3966(3) 0.0295(16) Uani 1 1 d . .
C25 C 0.1185(6) 0.3219(7) 0.4343(3) 0.0322(17) Uani 1 1 d . .
C26 C 0.2402(6) 0.2427(6) 0.4149(3) 0.0309(16) Uani 1 1 d . .
C27 C 0.3317(6) 0.2773(6) 0.4038(3) 0.0287(16) Uani 1 1 d . .
C28 C 0.4392(6) 0.2142(6) 0.3767(3) 0.0301(17) Uani 1 1 d . .
C29 C 0.4529(6) 0.1096(6) 0.3713(3) 0.0296(17) Uani 1 1 d . .
C30 C 0.5401(6) 0.0516(6) 0.3302(3) 0.0293(16) Uani 1 1 d . .
C31 C 0.6118(5) 0.0995(6) 0.2951(3) 0.0256(15) Uani 1 1 d . .
C32 C 0.6471(6) 0.0872(6) 0.2362(3) 0.0294(16) Uani 1 1 d . .
C33 C 0.6005(6) 0.0348(6) 0.2136(3) 0.0273(15) Uani 1 1 d . .
C34 C 0.5852(6) 0.0624(6) 0.1491(3) 0.0266(15) Uani 1 1 d . .
C35 C 0.5720(5) 0.1839(6) 0.1210(3) 0.0258(15) Uani 1 1 d . .
C36 C 0.4891(5) 0.2498(6) 0.0828(3) 0.0233(14) Uani 1 1 d . .
C37 C 0.4111(6) 0.2035(6) 0.0674(3) 0.0266(15) Uani 1 1 d . .
C38 C 0.2906(6) 0.2887(6) 0.0698(3) 0.0226(14) Uani 1 1 d . .
C39 C 0.2636(6) 0.4044(6) 0.0485(3) 0.0249(15) Uani 1 1 d . .
C40 C 0.1501(6) 0.4754(6) 0.0583(3) 0.0266(16) Uani 1 1 d . .
C41 C 0.0738(6) 0.4325(6) 0.1016(3) 0.0240(14) Uani 1 1 d . .
C42 C -0.0068(5) 0.5176(6) 0.1281(3) 0.0245(14) Uani 1 1 d . .
C43 C -0.0473(5) 0.4940(6) 0.1867(3) 0.0267(15) Uani 1 1 d . .
C44 C -0.0854(5) 0.5825(6) 0.2186(3) 0.0267(15) Uani 1 1 d . .
C45 C -0.0926(5) 0.5622(6) 0.2783(3) 0.0278(16) Uani 1 1 d . .
C46 C -0.0654(6) 0.4509(6) 0.3131(3) 0.0303(16) Uani 1 1 d . .
C47 C -0.0276(6) 0.4293(7) 0.3678(3) 0.0344(18) Uani 1 1 d . .
C48 C 0.0148(6) 0.5047(6) 0.3804(3) 0.0269(15) Uani 1 1 d . .
C49 C 0.1053(6) 0.4423(6) 0.4133(3) 0.0286(16) Uani 1 1 d . .
C50 C 0.1947(6) 0.4754(7) 0.4050(3) 0.0295(16) Uani 1 1 d . .
C51 C 0.3173(6) 0.3925(6) 0.4106(3) 0.0321(17) Uani 1 1 d . .
C52 C 0.3780(6) 0.4483(6) 0.3557(3) 0.0288(16) Uani 1 1 d . .
C53 C 0.4750(6) 0.3874(7) 0.3206(3) 0.0293(16) Uani 1 1 d . .
C54 C 0.5140(6) 0.2678(6) 0.3370(3) 0.0279(15) Uani 1 1 d . .
C55 C 0.5979(6) 0.2080(6) 0.2986(3) 0.0304(17) Uani 1 1 d . .
C56 C 0.6342(6) 0.2645(6) 0.2425(3) 0.0274(15) Uani 1 1 d . .
C57 C 0.6872(6) 0.1788(7) 0.1996(3) 0.0319(17) Uani 1 1 d . .
C58 C 0.6272(6) 0.2340(6) 0.1442(3) 0.0259(15) Uani 1 1 d . .
C59 C 0.6025(5) 0.3460(6) 0.1234(3) 0.0274(16) Uani 1 1 d . .
C60 C 0.5238(5) 0.4101(6) 0.0830(3) 0.0252(15) Uani 1 1 d . .
C61 C 0.4620(6) 0.3678(6) 0.0630(3) 0.0232(14) Uani 1 1 d . .
C62 C 0.3515(5) 0.4453(6) 0.0414(3) 0.0225(14) Uani 1 1 d . .
C63 C 0.3143(6) 0.5576(6) 0.0417(3) 0.0263(15) Uani 1 1 d . .
C64 C 0.1973(6) 0.6316(6) 0.0487(3) 0.0233(14) Uani 1 1 d . .
C65 C 0.1150(6) 0.5893(6) 0.0572(3) 0.0268(16) Uani 1 1 d . .
C66 C 0.0007(6) 0.6311(6) 0.0941(3) 0.0283(16) Uani 1 1 d . .
C67 C 0.0058(5) 0.6933(6) 0.1376(3) 0.0260(15) Uani 1 1 d . .
C68 C -0.0537(5) 0.6802(6) 0.1926(3) 0.0269(15) Uani 1 1 d . .
C69 C -0.0402(6) 0.7163(6) 0.2394(3) 0.0285(16) Uani 1 1 d . .
C70 C -0.0824(6) 0.6552(6) 0.2989(3) 0.0299(16) Uani 1 1 d . .
C71 C 0.0067(6) 0.6084(6) 0.3418(3) 0.0301(16) Uani 1 1 d . .
C72 C 0.0983(6) 0.6401(6) 0.3339(3) 0.0289(16) Uani 1 1 d . .
C73 C 0.1925(6) 0.5707(7) 0.3627(3) 0.0302(16) Uani 1 1 d . .
C74 C 0.3088(6) 0.5553(7) 0.3340(3) 0.0293(16) Uani 1 1 d . .
C75 C 0.3300(6) 0.6121(6) 0.2764(3) 0.0258(15) Uani 1 1 d . .
C76 C 0.4284(6) 0.5575(7) 0.2393(3) 0.0293(16) Uani 1 1 d . .
C77 C 0.5034(5) 0.4446(7) 0.2631(3) 0.0291(16) Uani 1 1 d . .
C78 C 0.5887(6) 0.3756(6) 0.2243(3) 0.0281(16) Uani 1 1 d . .
C79 C 0.6082(6) 0.4245(6) 0.1590(3) 0.0277(15) Uani 1 1 d . .
C80 C 0.5082(6) 0.5298(6) 0.1389(3) 0.0285(16) Uani 1 1 d . .
C81 C 0.4787(5) 0.5258(6) 0.0883(3) 0.0243(15) Uani 1 1 d . .
C82 C 0.3763(6) 0.5971(6) 0.0675(3) 0.0243(14) Uani 1 1 d . .
C83 C 0.3033(6) 0.6808(6) 0.0969(3) 0.0246(14) Uani 1 1 d . .
C84 C 0.1829(6) 0.7258(6) 0.0766(3) 0.0261(15) Uani 1 1 d . .
C85 C 0.0932(6) 0.7371(6) 0.1291(3) 0.0254(15) Uani 1 1 d . .
C86 C 0.1137(6) 0.7594(6) 0.1783(3) 0.0238(14) Uani 1 1 d . .
C87 C 0.0459(6) 0.7538(6) 0.2327(3) 0.0289(16) Uani 1 1 d . .
C88 C 0.1115(6) 0.7364(6) 0.2825(3) 0.0289(16) Uani 1 1 d . .
C89 C 0.2334(6) 0.7000(6) 0.2504(3) 0.0269(15) Uani 1 1 d . .
C90 C 0.2298(6) 0.7274(6) 0.1916(3) 0.0270(15) Uani 1 1 d . .
C91 C 0.3262(6) 0.6785(6) 0.1520(3) 0.0272(15) Uani 1 1 d . .
C92 C 0.4284(6) 0.5976(6) 0.1763(3) 0.0272(15) Uani 1 1 d . .
C93 C 0.1110(7) 0.0392(7) 0.4371(3) 0.0358(18) Uani 1 1 d . .
C94 C 0.4098(6) -0.1327(7) 0.3817(3) 0.0339(17) Uani 1 1 d . .
C95 C 0.4725(6) -0.1473(6) 0.2112(3) 0.0281(16) Uani 1 1 d . .
C96 C 0.2271(6) 0.0555(6) 0.1142(3) 0.0293(16) Uani 1 1 d . .
C97 C 0.0818(7) 0.2932(8) 0.5007(3) 0.040(2) Uani 1 1 d . .
C98 C 0.6860(6) -0.0228(7) 0.1171(3) 0.0324(17) Uani 1 1 d . .
C99 C 0.4518(6) 0.1791(7) 0.0036(3) 0.0307(17) Uani 1 1 d . .
C100 C 0.3671(6) 0.3833(7) 0.4646(3) 0.0341(18) Uani 1 1 d . .
C101 C 0.8200(6) 0.1330(7) 0.1886(3) 0.0359(18) Uani 1 1 d . .
C102 C -0.1002(6) 0.6966(7) 0.0583(3) 0.0323(17) Uani 1 1 d . .
C103 C -0.1982(6) 0.7292(7) 0.3245(3) 0.0330(17) Uani 1 1 d . .
C104 C 0.7162(6) 0.4497(7) 0.1440(3) 0.0314(17) Uani 1 1 d . .
C105 C 0.1615(6) 0.8350(7) 0.0312(3) 0.0311(17) Uani 1 1 d . .
C106 C 0.0842(6) 0.8420(7) 0.3050(3) 0.0359(18) Uani 1 1 d . .

loop_
_atom_site_aniso_label
_atom_site_aniso_U_11
_atom_site_aniso_U_22
_atom_site_aniso_U_33
_atom_site_aniso_U_23
_atom_site_aniso_U_13
_atom_site_aniso_U_12
F1 0.067(3) 0.038(3) 0.049(3) -0.012(2) 0.030(2) -0.031(2)
F2 0.063(3) 0.048(3) 0.046(3) 0.012(2) -0.009(2) -0.033(3)
F3 0.061(3) 0.046(3) 0.039(3) -0.012(2) 0.015(2) -0.036(3)
F4 0.074(4) 0.028(3) 0.054(3) -0.007(2) 0.013(3) -0.017(2)
F5 0.047(3) 0.034(3) 0.071(4) 0.004(2) 0.003(2) -0.016(2)
F6 0.077(4) 0.041(3) 0.054(3) 0.009(2) -0.031(3) -0.023(3)
F7 0.039(3) 0.022(3) 0.059(3) -0.011(2) -0.010(2) -0.0041(19)
F8 0.050(3) 0.033(3) 0.048(3) -0.013(2) -0.001(2) -0.019(2)
F9 0.046(3) 0.027(3) 0.059(3) -0.012(2) 0.005(2) -0.021(2)
F10 0.027(2) 0.047(3) 0.073(3) -0.031(2) 0.003(2) -0.017(2)
F11 0.051(3) 0.041(3) 0.035(2) -0.0144(19) 0.003(2) -0.026(2)
F12 0.052(3) 0.026(3) 0.057(3) -0.003(2) -0.016(2) -0.022(2)
F13 0.089(4) 0.042(3) 0.034(3) -0.006(2) 0.016(2) -0.030(3)
F14 0.059(3) 0.057(4) 0.031(2) -0.015(2) 0.001(2) -0.028(3)
F15 0.040(3) 0.085(4) 0.032(3) -0.014(2) 0.010(2) -0.015(3)
F16 0.025(2) 0.049(3) 0.058(3) -0.023(2) 0.004(2) -0.009(2)
F17 0.049(3) 0.024(3) 0.064(3) -0.012(2) 0.011(2) -0.006(2)
F18 0.034(3) 0.070(4) 0.044(3) -0.033(2) -0.002(2) -0.006(2)
F19 0.058(7) 0.022(6) 0.026(4) -0.008(3) 0.002(4) -0.014(4)
F20 0.021(4) 0.041(9) 0.037(5) -0.024(5) 0.002(3) 0.001(5)
F21 0.064(9) 0.061(12) 0.045(6) -0.031(6) 0.014(5) -0.049(9)
F19A 0.056(9) 0.043(13) 0.038(6) -0.024(6) -0.017(6) 0.007(8)
F20A 0.064(9) 0.062(15) 0.046(8) -0.036(9) 0.031(6) -0.047(10)
F21A 0.076(12) 0.024(8) 0.045(7) -0.021(5) 0.015(7) -0.030(8)
F22 0.049(3) 0.077(4) 0.028(2) -0.006(2) -0.002(2) -0.021(3)
F23 0.065(3) 0.045(4) 0.051(3) -0.024(2) -0.020(2) -0.008(2)
F24 0.036(3) 0.057(3) 0.041(3) -0.017(2) -0.011(2) -0.008(2)
F25 0.025(2) 0.030(3) 0.074(3) -0.016(2) -0.003(2) -0.0051(18)
F26 0.024(2) 0.049(3) 0.053(3) -0.019(2) -0.0086(19) -0.0082(19)
F27 0.027(2) 0.050(3) 0.043(3) -0.012(2) 0.0046(18) -0.015(2)
F28 0.035(2) 0.046(3) 0.040(2) -0.021(2) -0.0093(19) -0.006(2)
F29 0.037(2) 0.027(3) 0.053(3) -0.002(2) -0.015(2) -0.0123(19)
F30 0.022(2) 0.044(3) 0.046(3) -0.014(2) -0.0017(18) -0.0065(18)
F31 0.032(2) 0.053(3) 0.036(2) -0.011(2) 0.0093(19) -0.012(2)
F32 0.036(2) 0.039(3) 0.057(3) -0.029(2) 0.003(2) -0.007(2)
F33 0.027(2) 0.048(3) 0.042(3) -0.017(2) -0.0034(19) -0.0046(19)
F34 0.035(2) 0.042(3) 0.060(3) -0.020(2) 0.003(2) -0.025(2)
F35 0.039(3) 0.057(3) 0.041(3) -0.008(2) 0.004(2) -0.031(2)
F36 0.024(2) 0.039(3) 0.059(3) -0.008(2) -0.0059(19) -0.0141(19)
F37 0.038(2) 0.025(3) 0.046(3) -0.0019(18) -0.0129(19) -0.0095(18)
F38 0.056(3) 0.030(3) 0.044(3) -0.008(2) -0.006(2) -0.022(2)
F39 0.040(2) 0.031(3) 0.038(2) -0.0017(18) 0.0052(19) -0.0146(19)
F40 0.051(3) 0.029(3) 0.045(3) -0.011(2) -0.002(2) -0.017(2)
F41 0.052(3) 0.042(3) 0.049(3) -0.021(2) -0.016(2) -0.015(2)
F42 0.042(3) 0.034(3) 0.050(3) -0.024(2) 0.008(2) -0.008(2)
C1 0.032(4) 0.016(4) 0.039(4) -0.001(3) -0.003(3) -0.015(3)
C2 0.034(4) 0.010(4) 0.040(4) -0.007(3) -0.003(3) -0.012(3)
C3 0.033(4) 0.016(4) 0.034(4) -0.011(3) -0.002(3) -0.015(3)
C4 0.021(3) 0.030(4) 0.034(4) -0.011(3) 0.000(3) -0.013(3)
C5 0.024(3) 0.020(4) 0.043(4) -0.009(3) 0.002(3) -0.014(3)
C6 0.033(4) 0.018(4) 0.035(4) -0.003(3) 0.001(3) -0.018(3)
C7 0.031(4) 0.033(5) 0.028(4) -0.004(3) 0.004(3) -0.015(3)
C8 0.032(4) 0.027(5) 0.026(4) -0.005(3) 0.003(3) -0.010(3)
C9 0.038(4) 0.027(5) 0.024(3) -0.002(3) -0.005(3) -0.013(3)
C10 0.033(4) 0.029(5) 0.030(4) -0.006(3) -0.001(3) -0.008(3)
C11 0.025(3) 0.016(4) 0.036(4) -0.004(3) -0.005(3) -0.001(3)
C12 0.024(3) 0.018(4) 0.037(4) -0.008(3) -0.002(3) -0.001(3)
C13 0.030(4) 0.032(5) 0.034(4) -0.008(3) -0.002(3) -0.012(3)
C14 0.026(3) 0.018(4) 0.035(4) -0.017(3) 0.003(3) -0.012(3)
C15 0.030(4) 0.014(4) 0.034(4) -0.015(3) 0.004(3) -0.013(3)
C16 0.031(4) 0.020(4) 0.037(4) -0.010(3) -0.001(3) -0.012(3)
C17 0.025(3) 0.023(4) 0.035(4) -0.011(3) -0.002(3) -0.010(3)
C18 0.025(3) 0.022(4) 0.036(4) -0.011(3) -0.005(3) -0.009(3)
C19 0.020(3) 0.032(4) 0.031(4) -0.009(3) -0.004(3) -0.011(3)
C20 0.021(3) 0.024(4) 0.032(4) -0.008(3) 0.000(3) -0.010(3)
C21 0.016(3) 0.034(5) 0.035(4) -0.010(3) 0.007(3) -0.010(3)
C22 0.025(3) 0.027(4) 0.032(4) -0.009(3) 0.008(3) -0.013(3)
C23 0.024(3) 0.036(5) 0.028(4) -0.003(3) 0.009(3) -0.013(3)
C24 0.032(4) 0.029(5) 0.028(4) -0.009(3) 0.010(3) -0.017(3)
C25 0.029(4) 0.038(5) 0.026(4) -0.006(3) 0.003(3) -0.014(3)
C26 0.039(4) 0.025(5) 0.026(4) -0.007(3) -0.001(3) -0.010(3)
C27 0.031(4) 0.029(5) 0.025(3) -0.004(3) -0.003(3) -0.012(3)
C28 0.030(4) 0.028(5) 0.031(4) -0.008(3) -0.008(3) -0.007(3)
C29 0.031(4) 0.030(5) 0.023(3) -0.003(3) -0.005(3) -0.008(3)
C30 0.028(4) 0.024(4) 0.028(4) -0.004(3) -0.005(3) -0.004(3)
C31 0.022(3) 0.015(4) 0.039(4) -0.006(3) -0.008(3) -0.003(3)
C32 0.023(3) 0.025(4) 0.035(4) -0.008(3) -0.007(3) -0.003(3)
C33 0.025(3) 0.018(4) 0.034(4) -0.011(3) -0.002(3) 0.000(3)
C34 0.025(3) 0.022(4) 0.033(4) -0.012(3) 0.004(3) -0.008(3)
C35 0.021(3) 0.022(4) 0.035(4) -0.015(3) 0.007(3) -0.008(3)
C36 0.022(3) 0.025(4) 0.027(3) -0.013(3) 0.007(3) -0.012(3)
C37 0.027(3) 0.022(4) 0.036(4) -0.005(3) -0.001(3) -0.016(3)
C38 0.028(3) 0.020(4) 0.025(3) -0.008(3) 0.000(3) -0.013(3)
C39 0.033(4) 0.025(4) 0.021(3) -0.007(3) -0.002(3) -0.015(3)
C40 0.024(3) 0.035(5) 0.024(3) -0.006(3) -0.004(3) -0.014(3)
C41 0.025(3) 0.026(4) 0.027(3) -0.009(3) -0.002(3) -0.014(3)
C42 0.022(3) 0.020(4) 0.035(4) -0.008(3) -0.006(3) -0.008(3)
C43 0.017(3) 0.027(4) 0.039(4) -0.013(3) -0.002(3) -0.009(3)
C44 0.016(3) 0.026(4) 0.034(4) -0.005(3) -0.001(3) -0.005(3)
C45 0.017(3) 0.026(4) 0.035(4) -0.013(3) 0.004(3) -0.002(3)
C46 0.020(3) 0.032(5) 0.032(4) -0.008(3) 0.003(3) -0.005(3)
C47 0.024(4) 0.038(5) 0.029(4) -0.007(3) 0.005(3) -0.004(3)
C48 0.029(4) 0.024(4) 0.030(4) -0.017(3) 0.006(3) -0.009(3)
C49 0.038(4) 0.024(4) 0.022(3) -0.011(3) 0.003(3) -0.009(3)
C50 0.030(4) 0.039(5) 0.022(3) -0.013(3) 0.004(3) -0.014(3)
C51 0.031(4) 0.025(5) 0.034(4) -0.005(3) -0.005(3) -0.005(3)
C52 0.029(4) 0.030(5) 0.031(4) -0.015(3) -0.004(3) -0.010(3)
C53 0.024(3) 0.036(5) 0.029(4) -0.013(3) -0.004(3) -0.009(3)
C54 0.026(3) 0.029(5) 0.026(3) -0.006(3) -0.003(3) -0.008(3)
C55 0.023(3) 0.032(5) 0.033(4) -0.010(3) -0.008(3) -0.004(3)
C56 0.021(3) 0.029(5) 0.034(4) -0.011(3) -0.002(3) -0.009(3)
C57 0.026(4) 0.035(5) 0.034(4) -0.011(3) -0.002(3) -0.010(3)
C58 0.022(3) 0.023(4) 0.031(4) -0.010(3) 0.005(3) -0.008(3)
C59 0.021(3) 0.031(5) 0.035(4) -0.015(3) 0.005(3) -0.013(3)
C60 0.022(3) 0.027(4) 0.028(3) -0.012(3) 0.007(3) -0.011(3)
C61 0.027(3) 0.024(4) 0.020(3) -0.008(3) 0.008(3) -0.015(3)
C62 0.025(3) 0.022(4) 0.020(3) -0.005(2) 0.004(2) -0.011(3)
C63 0.030(4) 0.032(5) 0.020(3) -0.003(3) 0.002(3) -0.017(3)
C64 0.029(3) 0.013(4) 0.027(3) -0.001(2) -0.001(3) -0.010(3)
C65 0.025(3) 0.029(5) 0.023(3) -0.004(3) -0.006(3) -0.007(3)
C66 0.023(3) 0.032(5) 0.028(4) -0.009(3) -0.003(3) -0.007(3)
C67 0.022(3) 0.022(4) 0.032(4) -0.006(3) -0.006(3) -0.006(3)
C68 0.020(3) 0.023(4) 0.032(4) -0.005(3) -0.004(3) -0.003(3)
C69 0.021(3) 0.027(4) 0.029(4) -0.012(3) 0.000(3) 0.001(3)
C70 0.024(3) 0.027(5) 0.036(4) -0.009(3) -0.002(3) -0.007(3)
C71 0.030(4) 0.032(5) 0.026(4) -0.017(3) 0.004(3) -0.007(3)
C72 0.029(4) 0.028(5) 0.031(4) -0.016(3) 0.001(3) -0.008(3)
C73 0.037(4) 0.031(5) 0.024(3) -0.015(3) 0.003(3) -0.012(3)
C74 0.026(4) 0.038(5) 0.026(4) -0.016(3) -0.004(3) -0.009(3)
C75 0.031(4) 0.023(4) 0.029(4) -0.011(3) -0.003(3) -0.014(3)
C76 0.026(4) 0.035(5) 0.035(4) -0.012(3) -0.001(3) -0.018(3)
C77 0.018(3) 0.040(5) 0.032(4) -0.013(3) -0.002(3) -0.011(3)
C78 0.022(3) 0.030(5) 0.034(4) -0.010(3) -0.003(3) -0.010(3)
C79 0.026(3) 0.024(4) 0.035(4) -0.012(3) -0.002(3) -0.009(3)
C80 0.025(3) 0.028(5) 0.036(4) -0.004(3) -0.003(3) -0.015(3)
C81 0.025(3) 0.024(4) 0.025(3) -0.003(3) 0.006(3) -0.015(3)
C82 0.028(3) 0.021(4) 0.023(3) -0.006(3) 0.006(3) -0.013(3)
C83 0.027(3) 0.018(4) 0.030(4) -0.002(3) 0.000(3) -0.012(3)
C84 0.032(4) 0.019(4) 0.026(3) -0.003(3) -0.002(3) -0.009(3)
C85 0.024(3) 0.018(4) 0.027(3) -0.006(3) -0.002(3) -0.002(3)
C86 0.027(3) 0.016(4) 0.027(3) -0.004(3) -0.001(3) -0.008(3)
C87 0.028(4) 0.017(4) 0.037(4) -0.011(3) -0.003(3) 0.000(3)
C88 0.028(4) 0.020(4) 0.034(4) -0.006(3) -0.003(3) -0.005(3)
C89 0.022(3) 0.025(4) 0.036(4) -0.013(3) -0.002(3) -0.007(3)
C90 0.031(4) 0.020(4) 0.033(4) -0.011(3) -0.002(3) -0.011(3)
C91 0.029(4) 0.029(5) 0.030(4) -0.010(3) 0.002(3) -0.016(3)
C92 0.027(3) 0.029(5) 0.032(4) -0.009(3) 0.001(3) -0.018(3)
C93 0.041(4) 0.031(5) 0.036(4) -0.010(3) 0.002(3) -0.016(3)
C94 0.036(4) 0.024(5) 0.035(4) 0.000(3) -0.002(3) -0.009(3)
C95 0.028(4) 0.022(4) 0.033(4) -0.006(3) 0.001(3) -0.010(3)
C96 0.029(4) 0.019(4) 0.039(4) -0.013(3) -0.003(3) -0.006(3)
C97 0.040(4) 0.041(6) 0.032(4) -0.006(3) -0.003(3) -0.010(4)
C98 0.024(4) 0.029(5) 0.041(4) -0.017(3) 0.002(3) -0.004(3)
C99 0.031(4) 0.028(5) 0.039(4) -0.012(3) -0.003(3) -0.014(3)
C100 0.034(4) 0.028(5) 0.034(4) -0.005(3) -0.002(3) -0.007(3)
C101 0.027(4) 0.038(5) 0.038(4) -0.012(3) -0.006(3) -0.004(3)
C102 0.025(4) 0.038(5) 0.036(4) -0.015(3) -0.002(3) -0.009(3)
C103 0.030(4) 0.031(5) 0.035(4) -0.007(3) -0.002(3) -0.009(3)
C104 0.023(3) 0.035(5) 0.038(4) -0.014(3) -0.002(3) -0.010(3)
C105 0.036(4) 0.030(5) 0.028(4) -0.006(3) -0.003(3) -0.013(3)
C106 0.033(4) 0.036(5) 0.037(4) -0.011(3) -0.006(3) -0.008(3)

loop_
_atom_type_symbol
_atom_type_description
_atom_type_scat_dispersion_real
_atom_type_scat_dispersion_imag
_atom_type_scat_source
C C 0.0033 0.0016 'International Tables Vol C Tables 4.2.6.8 and 6.1.1.4'
F F 0.0171 0.0103 'International Tables Vol C Tables 4.2.6.8 and 6.1.1.4'

loop_
_geom_angle_atom_site_label_1
_geom_angle_atom_site_label_2
_geom_angle_atom_site_label_3
_geom_angle
F19A F19 C99 61.1(10)
F19A F19 F20A 105.3(15)
C99 F19 F20A 51.2(7)
F20A F20 C99 76.7(17)
F20A F20 F21A 128(2)
C99 F20 F21A 53.7(7)
F21A F21 C99 69.7(10)
F21A F21 F19A 122.9(13)
C99 F21 F19A 56.2(8)
F19 F19A C99 77.1(12)
F19 F19A F21 134.6(16)
C99 F19A F21 59.9(8)
F20 F20A C99 70.7(16)
F20 F20A F19 121(2)
C99 F20A F19 55.0(8)
F21 F21A C99 64.7(10)
F21 F21A F20 106.6(12)
C99 F21A F20 50.1(6)
C6 C1 C2 118.3(6)
C6 C1 C10 116.4(7)
C2 C1 C10 122.9(6)
C3 C2 C1 120.3(6)
C3 C2 C13 119.9(6)
C1 C2 C13 119.3(6)
C2 C3 C4 120.7(6)
C2 C3 C16 120.6(6)
C4 C3 C16 118.0(6)
C5 C4 C3 116.4(6)
C5 C4 C19 117.9(6)
C3 C4 C19 123.2(6)
C4 C5 C6 122.6(6)
C4 C5 C22 121.5(7)
C6 C5 C22 109.7(6)
C1 C6 C5 121.0(7)
C1 C6 C7 126.2(7)
C5 C6 C7 108.9(6)
C23 C7 C8 109.0(7)
C23 C7 C6 100.3(6)
C8 C7 C6 106.8(5)
C23 C7 C93 110.1(6)
C8 C7 C93 114.8(6)
C6 C7 C93 114.6(6)
C9 C8 C26 118.8(7)
C9 C8 C7 115.5(7)
C26 C8 C7 123.5(7)
C8 C9 C29 118.7(7)
C8 C9 C10 125.7(7)
C29 C9 C10 110.3(6)
C1 C10 C11 108.7(6)
C1 C10 C94 114.9(6)
C11 C10 C94 109.7(6)
C1 C10 C9 107.9(6)
C11 C10 C9 100.9(6)
C94 C10 C9 113.8(6)
C12 C11 C30 119.3(7)
C12 C11 C10 123.9(7)
C30 C11 C10 109.5(6)
C11 C12 C33 119.8(7)
C11 C12 C13 123.6(6)
C33 C12 C13 111.8(6)
C12 C13 C14 100.8(6)
C12 C13 C2 107.3(6)
C14 C13 C2 110.5(6)
C12 C13 C95 113.7(6)
C14 C13 C95 111.4(6)
C2 C13 C95 112.6(6)
C15 C14 C13 122.7(6)
C15 C14 C34 122.5(6)
C13 C14 C34 112.1(6)
C14 C15 C16 121.1(6)
C14 C15 C37 122.2(6)
C16 C15 C37 111.9(6)
C17 C16 C15 99.8(6)
C17 C16 C96 110.6(6)
C15 C16 C96 116.3(6)
C17 C16 C3 109.1(6)
C15 C16 C3 111.9(6)
C96 C16 C3 108.7(6)
C38 C17 C18 120.2(7)
C38 C17 C16 113.5(6)
C18 C17 C16 123.9(6)
C41 C18 C19 121.0(6)
C41 C18 C17 115.5(6)
C19 C18 C17 119.2(6)
C18 C19 C20 118.4(7)
C18 C19 C4 117.7(6)
C20 C19 C4 119.5(6)
C21 C20 C19 120.8(6)
C21 C20 C43 118.0(6)
C19 C20 C43 118.3(6)
C22 C21 C46 116.8(7)
C22 C21 C20 117.9(6)
C46 C21 C20 121.8(7)
C23 C22 C21 122.9(7)
C23 C22 C5 108.2(6)
C21 C22 C5 121.8(6)
C24 C23 C22 119.8(7)
C24 C23 C7 122.1(7)
C22 C23 C7 112.0(7)
C23 C24 C47 118.3(7)
C23 C24 C25 123.1(7)
C47 C24 C25 112.4(7)
C49 C25 C24 98.7(6)
C49 C25 C97 112.0(6)
C24 C25 C97 112.7(6)
C49 C25 C26 111.1(6)
C24 C25 C26 107.9(6)
C97 C25 C26 113.5(6)
C27 C26 C8 120.7(7)
C27 C26 C25 120.1(7)
C8 C26 C25 118.4(7)
C26 C27 C28 120.7(7)
C26 C27 C51 122.5(7)
C28 C27 C51 116.1(6)
C29 C28 C27 116.2(7)
C29 C28 C54 118.3(7)
C27 C28 C54 121.7(7)
C28 C29 C9 123.5(7)
C28 C29 C30 121.8(7)
C9 C29 C30 108.3(7)
C31 C30 C11 120.4(7)
C31 C30 C29 119.8(7)
C11 C30 C29 109.6(6)
C30 C31 C32 120.3(7)
C30 C31 C55 119.6(7)
C32 C31 C55 109.3(6)
C33 C32 C31 118.8(7)
C33 C32 C57 123.9(7)
C31 C32 C57 110.9(6)
C32 C33 C12 120.9(7)
C32 C33 C34 122.6(7)
C12 C33 C34 112.2(6)
C33 C34 C14 100.2(5)
C33 C34 C35 110.6(6)
C14 C34 C35 111.9(6)
C33 C34 C98 109.7(6)
C14 C34 C98 111.2(6)
C35 C34 C98 112.6(6)
C36 C35 C58 120.4(7)
C36 C35 C34 119.4(6)
C58 C35 C34 118.8(6)
C35 C36 C61 121.0(6)
C35 C36 C37 121.5(6)
C61 C36 C37 116.9(6)
C38 C37 C15 100.2(5)
C38 C37 C36 108.9(6)
C15 C37 C36 110.9(6)
C38 C37 C99 109.7(6)
C15 C37 C99 117.0(6)
C36 C37 C99 109.7(5)
C17 C38 C39 122.6(6)
C17 C38 C37 112.3(6)
C39 C38 C37 122.8(6)
C40 C39 C38 117.3(6)
C40 C39 C62 119.4(7)
C38 C39 C62 118.2(6)
C39 C40 C65 123.8(6)
C39 C40 C41 118.7(7)
C65 C40 C41 108.5(6)
C42 C41 C18 121.3(6)
C42 C41 C40 109.1(6)
C18 C41 C40 122.4(6)
C43 C42 C41 119.9(7)
C43 C42 C66 125.0(6)
C41 C42 C66 109.9(6)
C42 C43 C44 116.9(6)
C42 C43 C20 120.8(6)
C44 C43 C20 118.2(6)
C45 C44 C43 122.4(7)
C45 C44 C68 109.4(6)
C43 C44 C68 119.2(6)
C44 C45 C46 121.0(7)
C44 C45 C70 111.6(6)
C46 C45 C70 122.8(6)
C47 C46 C21 118.8(7)
C47 C46 C45 116.8(7)
C21 C46 C45 118.4(6)
C24 C47 C46 122.4(7)
C24 C47 C48 106.6(7)
C46 C47 C48 120.5(7)
C49 C48 C71 121.5(7)
C49 C48 C47 108.8(6)
C71 C48 C47 122.4(6)
C50 C49 C48 119.6(7)
C50 C49 C25 122.7(7)
C48 C49 C25 112.1(7)
C49 C50 C73 118.8(7)
C49 C50 C51 122.5(7)
C73 C50 C51 110.2(6)
C100 C51 C50 115.9(6)
C100 C51 C27 111.4(6)
C50 C51 C27 110.8(6)
C100 C51 C52 108.5(6)
C50 C51 C52 99.4(6)
C27 C51 C52 110.0(6)
C74 C52 C53 121.7(7)
C74 C52 C51 111.5(6)
C53 C52 C51 123.6(7)
C52 C53 C77 117.8(7)
C52 C53 C54 116.6(7)
C77 C53 C54 122.4(6)
C55 C54 C53 117.2(7)
C55 C54 C28 117.7(7)
C53 C54 C28 120.2(6)
C54 C55 C31 122.6(7)
C54 C55 C56 120.4(7)
C31 C55 C56 109.7(6)
C78 C56 C55 122.4(6)
C78 C56 C57 124.4(6)
C55 C56 C57 107.9(6)
C32 C57 C58 109.8(6)
C32 C57 C101 110.5(6)
C58 C57 C101 114.8(6)
C32 C57 C56 99.5(6)
C58 C57 C56 107.4(6)
C101 C57 C56 113.7(6)
C59 C58 C35 117.4(6)
C59 C58 C57 117.2(6)
C35 C58 C57 123.7(6)
C58 C59 C60 121.7(6)
C58 C59 C79 124.4(6)
C60 C59 C79 108.2(6)
C61 C60 C59 123.1(7)
C61 C60 C81 121.8(6)
C59 C60 C81 109.0(6)
C60 C61 C36 116.2(6)
C60 C61 C62 118.5(6)
C36 C61 C62 121.9(6)
C63 C62 C39 115.3(6)
C63 C62 C61 119.0(6)
C39 C62 C61 118.6(6)
C62 C63 C64 125.0(6)
C62 C63 C82 120.9(6)
C64 C63 C82 106.0(6)
C65 C64 C63 118.3(7)
C65 C64 C84 122.4(6)
C63 C64 C84 111.6(6)
C64 C65 C40 118.0(6)
C64 C65 C66 124.3(7)
C40 C65 C66 110.7(6)
C65 C66 C102 114.2(6)
C65 C66 C67 110.9(6)
C102 C66 C67 113.0(6)
C65 C66 C42 99.5(6)
C102 C66 C42 108.6(6)
C67 C66 C42 109.6(5)
C68 C67 C85 118.5(6)
C68 C67 C66 117.7(6)
C85 C67 C66 121.5(6)
C67 C68 C69 122.9(7)
C67 C68 C44 122.4(6)
C69 C68 C44 107.2(6)
C87 C69 C68 118.9(6)
C87 C69 C70 123.4(6)
C68 C69 C70 110.5(7)
C71 C70 C103 112.0(6)
C71 C70 C45 111.5(6)
C103 C70 C45 110.8(6)
C71 C70 C69 110.5(6)
C103 C70 C69 111.9(6)
C45 C70 C69 99.5(6)
C72 C71 C48 117.6(7)
C72 C71 C70 124.0(7)
C48 C71 C70 115.4(7)
C73 C72 C71 119.5(7)
C73 C72 C88 117.1(6)
C71 C72 C88 121.8(6)
C72 C73 C50 122.3(7)
C72 C73 C74 121.6(6)
C50 C73 C74 109.5(6)
C52 C74 C75 122.0(6)
C52 C74 C73 107.3(7)
C75 C74 C73 122.2(6)
C74 C75 C76 119.3(7)
C74 C75 C89 116.3(6)
C76 C75 C89 119.7(6)
C75 C76 C92 118.1(7)
C75 C76 C77 118.4(6)
C92 C76 C77 119.8(6)
C53 C77 C76 120.5(6)
C53 C77 C78 116.3(7)
C76 C77 C78 120.7(6)
C56 C78 C77 120.4(7)
C56 C78 C79 117.9(6)
C77 C78 C79 120.3(6)
C80 C79 C78 111.6(6)
C80 C79 C104 109.1(6)
C78 C79 C104 111.7(6)
C80 C79 C59 100.3(6)
C78 C79 C59 108.2(6)
C104 C79 C59 115.4(6)
C81 C80 C92 120.5(6)
C81 C80 C79 110.0(7)
C92 C80 C79 124.5(6)
C80 C81 C82 122.4(7)
C80 C81 C60 108.7(6)
C82 C81 C60 118.7(6)
C81 C82 C83 119.0(6)
C81 C82 C63 120.6(7)
C83 C82 C63 111.5(6)
C82 C83 C91 119.0(6)
C82 C83 C84 108.3(6)
C91 C83 C84 125.8(6)
C85 C84 C105 112.2(6)
C85 C84 C64 112.1(6)
C105 C84 C64 111.5(6)
C85 C84 C83 110.2(5)
C105 C84 C83 110.4(6)
C64 C84 C83 99.7(5)
C86 C85 C67 116.9(6)
C86 C85 C84 118.5(6)
C67 C85 C84 121.9(6)
C85 C86 C87 123.4(7)
C85 C86 C90 121.6(6)
C87 C86 C90 106.4(6)
C69 C87 C86 118.7(7)
C69 C87 C88 123.6(7)
C86 C87 C88 110.9(6)
C87 C88 C106 115.0(6)
C87 C88 C89 99.5(5)
C106 C88 C89 109.5(6)
C87 C88 C72 110.5(6)
C106 C88 C72 111.3(6)
C89 C88 C72 110.5(6)
C90 C89 C75 121.3(6)
C90 C89 C88 109.9(6)
C75 C89 C88 124.0(6)
C89 C90 C91 121.7(6)
C89 C90 C86 110.3(6)
C91 C90 C86 120.8(6)
C83 C91 C90 116.1(6)
C83 C91 C92 121.3(6)
C90 C91 C92 118.3(6)
C80 C92 C91 116.0(6)
C80 C92 C76 119.1(7)
C91 C92 C76 120.2(6)
F3 C93 F2 111.5(7)
F3 C93 F1 107.5(7)
F2 C93 F1 108.0(6)
F3 C93 C7 110.1(6)
F2 C93 C7 111.5(6)
F1 C93 C7 108.1(7)
F5 C94 F6 108.9(6)
F5 C94 F4 106.5(7)
F6 C94 F4 106.6(6)
F5 C94 C10 112.7(6)
F6 C94 C10 111.7(7)
F4 C94 C10 110.1(6)
F9 C95 F7 107.9(6)
F9 C95 F8 108.3(6)
F7 C95 F8 108.5(6)
F9 C95 C13 110.4(6)
F7 C95 C13 110.7(6)
F8 C95 C13 111.0(6)
F12 C96 F11 108.5(6)
F12 C96 F10 108.2(6)
F11 C96 F10 106.8(6)
F12 C96 C16 112.2(6)
F11 C96 C16 111.1(6)
F10 C96 C16 109.9(6)
F14 C97 F15 107.3(7)
F14 C97 F13 106.7(7)
F15 C97 F13 107.6(7)
F14 C97 C25 112.7(7)
F15 C97 C25 110.6(6)
F13 C97 C25 111.7(7)
F18 C98 F16 108.6(6)
F18 C98 F17 108.3(7)
F16 C98 F17 106.9(6)
F18 C98 C34 112.9(6)
F16 C98 C34 110.5(6)
F17 C98 C34 109.5(6)
F19A C99 F20 128.1(10)
F19A C99 F21 64.0(11)
F20 C99 F21 113.3(10)
F19A C99 F20A 108.9(13)
F20 C99 F20A 32.6(7)
F21 C99 F20A 134.0(10)
F19A C99 F21A 107.5(11)
F20 C99 F21A 76.2(9)
F21 C99 F21A 45.7(7)
F20A C99 F21A 107.6(11)
F19A C99 F19 41.8(9)
F20 C99 F19 103.6(9)
F21 C99 F19 104.6(9)
F20A C99 F19 73.8(11)
F21A C99 F19 141.1(9)
F19A C99 C37 113.3(8)
F20 C99 C37 114.0(7)
F21 C99 C37 113.3(7)
F20A C99 C37 110.9(10)
F21A C99 C37 108.4(7)
F19 C99 C37 106.9(7)
F22 C100 F23 106.6(6)
F22 C100 F24 107.1(6)
F23 C100 F24 107.3(7)
F22 C100 C51 113.0(7)
F23 C100 C51 110.8(6)
F24 C100 C51 111.7(6)
F27 C101 F26 108.9(7)
F27 C101 F25 108.3(6)
F26 C101 F25 105.6(6)
F27 C101 C57 112.2(6)
F26 C101 C57 111.0(6)
F25 C101 C57 110.7(7)
F30 C102 F29 108.6(6)
F30 C102 F28 107.5(6)
F29 C102 F28 107.2(6)
F30 C102 C66 111.6(6)
F29 C102 C66 111.5(6)
F28 C102 C66 110.2(6)
F33 C103 F32 107.9(6)
F33 C103 F31 107.5(6)
F32 C103 F31 106.5(6)
F33 C103 C70 112.1(6)
F32 C103 C70 112.4(6)
F31 C103 C70 110.2(6)
F36 C104 F35 108.9(6)
F36 C104 F34 106.4(6)
F35 C104 F34 107.2(6)
F36 C104 C79 113.9(7)
F35 C104 C79 111.4(6)
F34 C104 C79 108.7(6)
F39 C105 F38 107.8(6)
F39 C105 F37 107.6(6)
F38 C105 F37 106.6(6)
F39 C105 C84 111.4(6)
F38 C105 C84 111.2(6)
F37 C105 C84 112.0(6)
F42 C106 F41 108.7(6)
F42 C106 F40 107.5(6)
F41 C106 F40 108.4(7)
F42 C106 C88 111.7(7)
F41 C106 C88 110.0(6)
F40 C106 C88 110.5(6)

loop_
_geom_bond_atom_site_label_1
_geom_bond_atom_site_label_2
_geom_bond_distance
F1 C93 1.334(9)
F2 C93 1.307(9)
F3 C93 1.300(10)
F4 C94 1.350(9)
F5 C94 1.306(9)
F6 C94 1.307(9)
F7 C95 1.318(8)
F8 C95 1.322(8)
F9 C95 1.315(8)
F10 C96 1.341(8)
F11 C96 1.329(8)
F12 C96 1.302(9)
F13 C97 1.343(10)
F14 C97 1.309(10)
F15 C97 1.328(9)
F16 C98 1.331(9)
F17 C98 1.333(9)
F18 C98 1.305(9)
F19 F19A 0.950(17)
F19 C99 1.389(12)
F19 F20A 1.63(2)
F20 F20A 0.731(16)
F20 C99 1.281(12)
F20 F21A 1.623(17)
F21 F21A 1.027(15)
F21 C99 1.298(11)
F21 F19A 1.35(2)
F19A C99 1.247(14)
F20A C99 1.321(16)
F21A C99 1.347(15)
F22 C100 1.323(9)
F23 C100 1.329(10)
F24 C100 1.340(9)
F25 C101 1.333(10)
F26 C101 1.332(9)
F27 C101 1.320(9)
F28 C102 1.343(9)
F29 C102 1.331(9)
F30 C102 1.319(8)
F31 C103 1.343(9)
F32 C103 1.343(9)
F33 C103 1.318(8)
F34 C104 1.346(9)
F35 C104 1.322(9)
F36 C104 1.312(8)
F37 C105 1.341(8)
F38 C105 1.339(9)
F39 C105 1.333(8)
F40 C106 1.338(9)
F41 C106 1.320(9)
F42 C106 1.310(9)
C1 C6 1.367(10)
C1 C2 1.451(10)
C1 C10 1.514(10)
C2 C3 1.380(10)
C2 C13 1.549(10)
C3 C4 1.449(10)
C3 C16 1.536(10)
C4 C5 1.388(10)
C4 C19 1.476(10)
C5 C6 1.404(10)
C5 C22 1.442(10)
C6 C7 1.552(10)
C7 C23 1.504(11)
C7 C8 1.537(11)
C7 C93 1.601(11)
C8 C9 1.392(10)
C8 C26 1.421(11)
C9 C29 1.418(11)
C9 C10 1.547(11)
C10 C11 1.524(10)
C10 C94 1.540(11)
C11 C12 1.361(10)
C11 C30 1.424(11)
C12 C33 1.418(10)
C12 C13 1.511(10)
C13 C14 1.536(10)
C13 C95 1.599(11)
C14 C15 1.313(10)
C14 C34 1.540(9)
C15 C16 1.530(9)
C15 C37 1.543(10)
C16 C17 1.504(10)
C16 C96 1.536(10)
C17 C38 1.373(10)
C17 C18 1.451(9)
C18 C41 1.394(10)
C18 C19 1.414(10)
C19 C20 1.444(10)
C20 C21 1.438(10)
C20 C43 1.454(10)
C21 C22 1.403(10)
C21 C46 1.427(11)
C22 C23 1.388(10)
C23 C24 1.386(11)
C24 C47 1.395(11)
C24 C25 1.536(11)
C25 C49 1.510(11)
C25 C97 1.538(10)
C25 C26 1.554(10)
C26 C27 1.403(11)
C27 C28 1.423(10)
C27 C51 1.542(12)
C28 C29 1.389(11)
C28 C54 1.477(10)
C29 C30 1.438(10)
C30 C31 1.363(10)
C31 C32 1.413(10)
C31 C55 1.427(11)
C32 C33 1.369(11)
C32 C57 1.519(11)
C33 C34 1.514(10)
C34 C35 1.542(10)
C34 C98 1.557(9)
C35 C36 1.396(10)
C35 C58 1.441(10)
C36 C61 1.441(10)
C36 C37 1.544(9)
C37 C38 1.509(10)
C37 C99 1.576(10)
C38 C39 1.416(10)
C39 C40 1.397(10)
C39 C62 1.429(9)
C40 C65 1.406(11)
C40 C41 1.447(9)
C41 C42 1.391(10)
C42 C43 1.380(10)
C42 C66 1.556(10)
C43 C44 1.452(10)
C44 C45 1.359(10)
C44 C68 1.481(10)
C45 C46 1.437(10)
C45 C70 1.535(11)
C46 C47 1.402(10)
C47 C48 1.467(11)
C48 C49 1.383(10)
C48 C71 1.421(11)
C49 C50 1.372(10)
C50 C73 1.391(11)
C50 C51 1.528(10)
C51 C100 1.515(11)
C51 C52 1.551(11)
C52 C74 1.367(11)
C52 C53 1.425(10)
C53 C77 1.427(10)
C53 C54 1.441(11)
C54 C55 1.389(10)
C55 C56 1.432(10)
C56 C78 1.342(11)
C56 C57 1.599(10)
C57 C58 1.521(10)
C57 C101 1.563(10)
C58 C59 1.374(11)
C59 C60 1.392(10)
C59 C79 1.568(10)
C60 C61 1.381(10)
C60 C81 1.458(10)
C61 C62 1.480(9)
C62 C63 1.390(11)
C63 C64 1.435(10)
C63 C82 1.441(10)
C64 C65 1.370(10)
C64 C84 1.523(10)
C65 C66 1.522(9)
C66 C102 1.525(10)
C66 C67 1.535(10)
C67 C68 1.375(10)
C67 C85 1.444(10)
C68 C69 1.406(10)
C69 C87 1.375(11)
C69 C70 1.543(10)
C70 C71 1.526(10)
C70 C103 1.527(10)
C71 C72 1.389(11)
C72 C73 1.377(10)
C72 C88 1.558(11)
C73 C74 1.475(10)
C74 C75 1.404(10)
C75 C76 1.431(10)
C75 C89 1.432(10)
C76 C92 1.446(10)
C76 C77 1.454(11)
C77 C78 1.460(10)
C78 C79 1.521(10)
C79 C80 1.513(10)
C79 C104 1.528(10)
C80 C81 1.363(10)
C80 C92 1.405(10)
C81 C82 1.376(10)
C82 C83 1.392(10)
C83 C91 1.395(10)
C83 C84 1.559(9)
C84 C85 1.510(9)
C84 C105 1.523(10)
C85 C86 1.391(10)
C86 C87 1.403(10)
C86 C90 1.469(10)
C87 C88 1.519(10)
C88 C106 1.543(11)
C88 C89 1.543(9)
C89 C90 1.351(10)
C90 C91 1.430(10)
C91 C92 1.437(10)
